data_2215644
loop_
_publ_author_name
'Hai-Ping Li'
'Wen-Shi Wu'
'Guo-Dong Yang'
'Guo-Xiang Liu'

_publ_section_title
;
 Pyridine-2,4-dicarboxylic acid <i>N</i>-oxide
;
_journal_coeditor_code RT2012
_journal_issue 10
_journal_name_full 'Acta Crystallographica Section E'
_journal_page_first o3950
_journal_page_last o3950
_journal_paper_doi 10.1107/S160053680703992X
_journal_volume 63
_journal_year 2007
_chemical_formula_iupac 'C7 H5 N O5'
_chemical_formula_moiety 'C7 H5 N O5'
_chemical_formula_sum 'C7 H5 N O5'
_chemical_formula_weight 183.12
_chemical_name_systematic
;
Pyridine-2,4-dicarboxylic acid N-oxide
;
_space_group_IT_number 14
_symmetry_cell_setting monoclinic
_symmetry_space_group_name_Hall '-P 2yn'
_symmetry_space_group_name_H-M 'P 1 21/n 1'
_atom_sites_solution_hydrogens geom
_atom_sites_solution_primary direct
_atom_sites_solution_secondary difmap
_audit_creation_method SHELXL-97
_cell_angle_alpha 90.00
_cell_angle_beta 95.614(4)
_cell_angle_gamma 90.00
_cell_formula_units_Z 4
_cell_length_a 7.323(3)
_cell_length_b 6.985(3)
_cell_length_c 13.982(6)
_cell_measurement_reflns_used 1853
_cell_measurement_temperature 293(2)
_cell_measurement_theta_max 27.4835
_cell_measurement_theta_min 2.7940
_cell_volume 711.8(5)
_computing_cell_refinement 'CrystalClear (Rigaku, 2000)'
_computing_data_collection 'CrystalClear (Rigaku, 2000)'
_computing_data_reduction 'CrystalClear (Rigaku, 2000)'
_computing_molecular_graphics 'SHELXTL (Bruker, 1997)'
_computing_publication_material 'SHELXTL (Bruker, 1997)'
_computing_structure_refinement 'SHELXL97 (Sheldrick, 1997)'
_computing_structure_solution 'SHELXS97 (Sheldrick, 1990)'
_diffrn_ambient_temperature 293(2)
_diffrn_detector_area_resol_mean 0
_diffrn_measured_fraction_theta_full 0.993
_diffrn_measured_fraction_theta_max 0.993
_diffrn_measurement_device_type 'Bruker P4'
_diffrn_measurement_method CCD_Profile_fitting
_diffrn_radiation_monochromator graphite
_diffrn_radiation_source 'fine-focus sealed tube'
_diffrn_radiation_type MoK\a
_diffrn_radiation_wavelength 0.71073
_diffrn_reflns_av_R_equivalents 0.0106
_diffrn_reflns_av_sigmaI/netI 0.0107
_diffrn_reflns_limit_h_max 9
_diffrn_reflns_limit_h_min -4
_diffrn_reflns_limit_k_max 9
_diffrn_reflns_limit_k_min -9
_diffrn_reflns_limit_l_max 18
_diffrn_reflns_limit_l_min -18
_diffrn_reflns_number 4998
_diffrn_reflns_theta_full 27.48
_diffrn_reflns_theta_max 27.48
_diffrn_reflns_theta_min 3.03
_exptl_absorpt_coefficient_mu 0.149
_exptl_absorpt_correction_T_max 0.963
_exptl_absorpt_correction_T_min 0.920
_exptl_absorpt_correction_type multi-scan
_exptl_absorpt_process_details '(CrystalClear; Rigaku, 2000)'
_exptl_crystal_colour colorless
_exptl_crystal_density_diffrn 1.709
_exptl_crystal_density_method 'not measured'
_exptl_crystal_description prism
_exptl_crystal_F_000 376
_exptl_crystal_size_max 0.45
_exptl_crystal_size_mid 0.40
_exptl_crystal_size_min 0.25
_refine_diff_density_max 0.308
_refine_diff_density_min -0.186
_refine_ls_extinction_method none
_refine_ls_goodness_of_fit_ref 1.037
_refine_ls_hydrogen_treatment mixed
_refine_ls_matrix_type full
_refine_ls_number_parameters 122
_refine_ls_number_reflns 1619
_refine_ls_number_restraints 0
_refine_ls_restrained_S_all 1.037
_refine_ls_R_factor_all 0.0377
_refine_ls_R_factor_gt 0.0346
_refine_ls_shift/su_max 0.000
_refine_ls_shift/su_mean 0.000
_refine_ls_structure_factor_coef Fsqd
_refine_ls_weighting_details 'calc w=1/[\s^2^(Fo^2^)+(0.0503P)^2^+0.2243P] where P=(Fo^2^+2Fc^2^)/3'
_refine_ls_weighting_scheme calc
_refine_ls_wR_factor_gt 0.0934
_refine_ls_wR_factor_ref 0.0959
_reflns_number_gt 1472
_reflns_number_total 1619
_reflns_threshold_expression I>2\s(I)
_cod_data_source_file rt2012.cif
_cod_data_source_block I
_cod_original_sg_symbol_H-M 'P 21/n'
_cod_database_code 2215644
_cod_database_fobs_code 2215644

loop_
_symmetry_equiv_pos_as_xyz
'x, y, z'
'-x+1/2, y+1/2, -z+1/2'
'-x, -y, -z'
'x-1/2, -y-1/2, z-1/2'

loop_
_atom_site_type_symbol
_atom_site_label
_atom_site_fract_x
_atom_site_fract_y
_atom_site_fract_z
_atom_site_U_iso_or_equiv
_atom_site_adp_type
_atom_site_calc_flag
_atom_site_refinement_flags
_atom_site_occupancy
N N1 0.48719(13) 0.26168(14) 0.73729(7) 0.0278(2) Uani d . 1
O O1 0.41895(14) 0.39139(13) 0.79298(7) 0.0398(3) Uani d . 1
O O2 0.31826(15) 0.13474(15) 0.89520(7) 0.0448(3) Uani d . 1
H H2B 0.3347 0.2406 0.8721 0.067 Uiso calc R 1
O O3 0.40768(15) -0.16328(14) 0.86771(7) 0.0426(3) Uani d . 1
O O4 0.79194(13) -0.07382(13) 0.48418(6) 0.0353(2) Uani d . 1
H H4B 0.838(2) -0.169(3) 0.4549(13) 0.052(5) Uiso d . 1
O O5 0.72985(14) -0.31254(13) 0.58244(7) 0.0405(3) Uani d . 1
C C1 0.48397(15) 0.07171(16) 0.75937(8) 0.0257(2) Uani d . 1
C C2 0.56127(15) -0.05789(16) 0.70098(8) 0.0257(2) Uani d . 1
H H2A 0.5580 -0.1878 0.7152 0.031 Uiso calc R 1
C C3 0.64396(14) 0.00290(16) 0.62119(7) 0.0245(2) Uani d . 1
C C4 0.64456(16) 0.19734(17) 0.60040(8) 0.0291(3) Uani d . 1
H H4A 0.6993 0.2416 0.5473 0.035 Uiso calc R 1
C C5 0.56388(17) 0.32411(17) 0.65864(9) 0.0315(3) Uani d . 1
H H5A 0.5619 0.4540 0.6439 0.038 Uiso calc R 1
C C6 0.39838(16) 0.00556(18) 0.84741(8) 0.0317(3) Uani d . 1
C C7 0.72671(15) -0.14509(16) 0.56115(8) 0.0261(2) Uani d . 1

loop_
_atom_site_aniso_label
_atom_site_aniso_U_11
_atom_site_aniso_U_22
_atom_site_aniso_U_33
_atom_site_aniso_U_12
_atom_site_aniso_U_13
_atom_site_aniso_U_23
N1 0.0339(5) 0.0248(5) 0.0261(5) 0.0013(4) 0.0099(4) -0.0030(4)
O1 0.0562(6) 0.0290(5) 0.0371(5) 0.0081(4) 0.0188(4) -0.0071(4)
O2 0.0598(6) 0.0413(5) 0.0384(5) 0.0010(4) 0.0303(5) -0.0032(4)
O3 0.0616(6) 0.0355(5) 0.0346(5) -0.0033(4) 0.0248(4) 0.0067(4)
O4 0.0485(5) 0.0322(5) 0.0288(4) 0.0024(4) 0.0213(4) -0.0002(3)
O5 0.0585(6) 0.0273(5) 0.0391(5) 0.0033(4) 0.0216(4) 0.0014(4)
C1 0.0301(5) 0.0257(6) 0.0226(5) -0.0022(4) 0.0089(4) 0.0003(4)
C2 0.0322(6) 0.0227(5) 0.0234(5) -0.0017(4) 0.0085(4) 0.0003(4)
C3 0.0265(5) 0.0269(6) 0.0210(5) -0.0006(4) 0.0069(4) -0.0007(4)
C4 0.0349(6) 0.0289(6) 0.0250(5) -0.0037(5) 0.0114(4) 0.0027(4)
C5 0.0425(6) 0.0230(5) 0.0305(6) -0.0019(5) 0.0111(5) 0.0033(4)
C6 0.0372(6) 0.0346(6) 0.0256(5) -0.0040(5) 0.0142(5) -0.0010(5)
C7 0.0286(5) 0.0275(5) 0.0232(5) -0.0009(4) 0.0080(4) -0.0011(4)

loop_
_atom_type_symbol
_atom_type_description
_atom_type_scat_dispersion_real
_atom_type_scat_dispersion_imag
_atom_type_scat_source
C C 0.0033 0.0016 'International Tables Vol C Tables 4.2.6.8 and 6.1.1.4'
H H 0.0000 0.0000 'International Tables Vol C Tables 4.2.6.8 and 6.1.1.4'
N N 0.0061 0.0033 'International Tables Vol C Tables 4.2.6.8 and 6.1.1.4'
O O 0.0106 0.0060 'International Tables Vol C Tables 4.2.6.8 and 6.1.1.4'

loop_
_geom_angle_atom_site_label_1
_geom_angle_atom_site_label_2
_geom_angle_atom_site_label_3
_geom_angle
_geom_angle_publ_flag
O1 N1 C5 117.86(10) ?
O1 N1 C1 121.14(9) yes
C5 N1 C1 120.99(10) ?
C6 O2 H2B 109.5 yes
C7 O4 H4B 106.4(12) yes
N1 C1 C2 119.24(10) ?
N1 C1 C6 120.07(10) yes
C2 C1 C6 120.69(10) ?
C1 C2 C3 120.84(10) ?
C1 C2 H2A 119.6 ?
C3 C2 H2A 119.6 ?
C2 C3 C4 118.58(10) ?
C2 C3 C7 118.19(10) ?
C4 C3 C7 123.24(10) ?
C5 C4 C3 119.69(10) ?
C5 C4 H4A 120.2 ?
C3 C4 H4A 120.2 ?
N1 C5 C4 120.65(11) ?
N1 C5 H5A 119.7 ?
C4 C5 H5A 119.7 ?
O3 C6 O2 125.01(11) yes
O3 C6 C1 118.07(11) yes
O2 C6 C1 116.92(11) yes
O5 C7 O4 124.64(11) yes
O5 C7 C3 122.00(10) yes
O4 C7 C3 113.35(10) yes

loop_
_geom_bond_atom_site_label_1
_geom_bond_atom_site_label_2
_geom_bond_distance
_geom_bond_publ_flag
N1 O1 1.3240(13) yes
N1 C5 1.3549(15) ?
N1 C1 1.3630(16) yes
O2 C6 1.2968(15) yes
O2 H2B 0.8200 yes
O3 C6 1.2134(17) yes
O4 C7 1.3170(14) yes
O4 H4B 0.866(19) yes
O5 C7 1.2066(15) yes
C1 C2 1.3773(15) yes
C1 C6 1.5076(15) yes
C2 C3 1.3869(15) ?
C2 H2A 0.9300 ?
C3 C4 1.3890(17) ?
C3 C7 1.4967(15) ?
C4 C5 1.3750(17) ?
C4 H4A 0.9300 ?
C5 H5A 0.9300 ?

loop_
_geom_hbond_atom_site_label_D
_geom_hbond_atom_site_label_H
_geom_hbond_atom_site_label_A
_geom_hbond_site_symmetry_A
_geom_hbond_distance_DH
_geom_hbond_distance_HA
_geom_hbond_distance_DA
_geom_hbond_angle_DHA
_geom_hbond_publ_flag
O2 H2B O1 . 0.82 1.69 2.4508(15) 153.8 yes
O4 H4B O3 4_655 0.866(19) 1.80(2) 2.6481(14) 165.6(18) yes

loop_
_geom_torsion_atom_site_label_1
_geom_torsion_atom_site_label_2
_geom_torsion_atom_site_label_3
_geom_torsion_atom_site_label_4
_geom_torsion
O1 N1 C1 C2 -178.11(10)
C5 N1 C1 C2 0.49(17)
O1 N1 C1 C6 1.23(17)
C5 N1 C1 C6 179.83(11)
N1 C1 C2 C3 0.86(17)
C6 C1 C2 C3 -178.47(11)
C1 C2 C3 C4 -1.06(17)
C1 C2 C3 C7 179.52(10)
C2 C3 C4 C5 -0.07(17)
C7 C3 C4 C5 179.32(11)
O1 N1 C5 C4 177.01(11)
C1 N1 C5 C4 -1.63(18)
C3 C4 C5 N1 1.41(19)
N1 C1 C6 O3 -175.79(12)
C2 C1 C6 O3 3.54(18)
N1 C1 C6 O2 4.94(17)
C2 C1 C6 O2 -175.74(11)
C2 C3 C7 O5 -3.10(17)
C4 C3 C7 O5 177.50(12)
C2 C3 C7 O4 176.24(10)
C4 C3 C7 O4 -3.16(16)

loop_
_cod_related_entry_id
_cod_related_entry_database
_cod_related_entry_code
1 ChemSpider 14208834
